data_4515143
loop_
_publ_author_name
'Khan, Ishaat M.'
'Shakya, Sonam'

_publ_section_title
;
 Exploring Colorimetric Real-Time Sensing Behavior of a Newly Designed CT
 Complex toward Nitrobenzene and Co<sup>2+</sup>: Spectrophotometric,
 DFT/TD-DFT, and Mechanistic Insights.
;
_journal_issue 6
_journal_name_full 'ACS omega'
_journal_page_first 9983
_journal_page_last 9995
_journal_paper_doi 10.1021/acsomega.9b01314
_journal_volume 4
_journal_year 2019
_chemical_formula_moiety 'C6 H3 N3 O7, C3 H4 N2, 0.5(H2 O)'
_chemical_formula_sum 'C9 H8 N5 O7.5'
_chemical_formula_weight 306.19
_space_group_crystal_system triclinic
_space_group_IT_number 2
_space_group_name_Hall '-P 1'
_space_group_name_H-M_alt 'P -1'
_symmetry_Int_Tables_number 2
_symmetry_space_group_name_Hall '-P 1'
_symmetry_space_group_name_H-M 'P -1'
_atom_sites_solution_primary direct
_audit_creation_date 2018-04-18
_audit_creation_method
;
Olex2 1.2
(compiled 2018.04.03 svn.r3497 for OlexSys, GUI svn.r5486)
;
_cell_angle_alpha 97.711(3)
_cell_angle_beta 101.915(3)
_cell_angle_gamma 92.365(4)
_cell_formula_units_Z 4
_cell_length_a 7.7171(6)
_cell_length_b 12.0362(9)
_cell_length_c 13.6112(10)
_cell_measurement_reflns_used 9912
_cell_measurement_temperature 296(2)
_cell_measurement_theta_max 28.16
_cell_measurement_theta_min 2.47
_cell_volume 1222.74(16)
_computing_cell_refinement 'SAINT v7.68A (Bruker, 2009)'
_computing_data_reduction 'SAINT v7.68A (Bruker, 2009)'
_computing_molecular_graphics 'Olex2 (Dolomanov et al., 2009)'
_computing_publication_material 'Olex2 (Dolomanov et al., 2009)'
_computing_structure_refinement 'olex2.refine (Bourhis et al., 2015)'
_computing_structure_solution 'SIR97 (Burla et al.,  2007)'
_diffrn_ambient_temperature 296(2)
_diffrn_measured_fraction_theta_full 0.9980
_diffrn_measured_fraction_theta_max 0.9980
_diffrn_measurement_device_type 'Bruker APEX-II CCD'
_diffrn_measurement_method '\f and \w scans'
_diffrn_radiation_monochromator graphite
_diffrn_radiation_type 'Mo K\a'
_diffrn_radiation_wavelength 0.71073
_diffrn_reflns_av_R_equivalents 0.0745
_diffrn_reflns_av_unetI/netI 0.0408
_diffrn_reflns_limit_h_max 10
_diffrn_reflns_limit_h_min -10
_diffrn_reflns_limit_k_max 16
_diffrn_reflns_limit_k_min -15
_diffrn_reflns_limit_l_max 12
_diffrn_reflns_limit_l_min -18
_diffrn_reflns_number 21900
_diffrn_reflns_theta_full 25.2498
_diffrn_reflns_theta_max 25.25
_diffrn_reflns_theta_min 1.55
_diffrn_standards_number 0
_exptl_absorpt_coefficient_mu 0.147
_exptl_absorpt_correction_type multi-scan
_exptl_absorpt_process_details Sadabs
_exptl_crystal_density_diffrn 1.6632
_exptl_crystal_description block
_exptl_crystal_F_000 628.4466
_exptl_crystal_size_max 0.33
_exptl_crystal_size_mid 0.21
_exptl_crystal_size_min 0.17
_refine_diff_density_max 0.9520
_refine_diff_density_min -0.5976
_refine_diff_density_rms 0.1086
_refine_ls_d_res_high 0.8331
_refine_ls_d_res_low 13.1753
_refine_ls_extinction_expression Fc^*^=kFc[1+0.001xFc^2^\l^3^/sin(2\q)]^-1/4^
_refine_ls_goodness_of_fit_ref 1.0586
_refine_ls_hydrogen_treatment constr
_refine_ls_matrix_type full
_refine_ls_number_constraints 31
_refine_ls_number_parameters 392
_refine_ls_number_reflns 4405
_refine_ls_number_restraints 0
_refine_ls_restrained_S_all 1.0586
_refine_ls_R_factor_all 0.0851
_refine_ls_R_factor_gt 0.0737
_refine_ls_shift/su_max 0.0038
_refine_ls_shift/su_mean 0.0003
_refine_ls_structure_factor_coef Fsqd
_refine_ls_weighting_details 'w=1/[\s^2^(Fo^2^)+(0.1640P)^2^+1.1120P] where P=(Fo^2^+2Fc^2^)/3'
_refine_ls_weighting_scheme calc
_refine_ls_wR_factor_gt 0.2316
_refine_ls_wR_factor_ref 0.2515
_reflns_Friedel_coverage 0.0
_reflns_limit_h_max 9
_reflns_limit_h_min -9
_reflns_limit_k_max 14
_reflns_limit_k_min -14
_reflns_limit_l_max 16
_reflns_limit_l_min 0
_reflns_number_gt 3678
_reflns_number_total 4405
_reflns_threshold_expression I>=2u(I)
_cod_data_source_file ao9b01314_si_002.cif
_cod_data_source_block ups3339mushir_ppa2_0m
_cod_depositor_comments
;

2020-07-21
Z value and formula fixed to values more according to usual
chemical conventions.                 miguel
;
_cod_original_formula_sum 'C18 H16 N10 O15'
_cod_original_formula_weight 612.39
_cod_original_formula_moiety '2(C6 H3 N3 O7), 2(C3 H4 N2), H2 O'
_cod_original_formula_units_Z 2
_cod_database_code 4515143
_olex2_refinement_description
;
1. Fixed Uiso
 At 1.2 times of:
  All C(H) groups, All N(H) groups
 At 1.5 times of:
  All O(H) groups, All O(H,H) groups
2.a Free rotating group:
 O1W(H1Wa,H1Wb)
2.b Aromatic/amide H refined with riding coordinates:
 C15(H15), C11(H11), C5(H5), C16(H16), C3(H3), C9(H9), N7(H7), C14(H14),
 C17(H17), C18(H18), C2T(H2T), N10(H10)
2.c Tetrahedral OH refined with riding coordinates:
 O8(H8), O1(H1)
;
_olex2_submission_special_instructions 'No special instructions were received'

loop_
_space_group_symop_id
_space_group_symop_operation_xyz
1 x,y,z
2 -x,-y,-z

loop_
_atom_site_label
_atom_site_type_symbol
_atom_site_fract_x
_atom_site_fract_y
_atom_site_fract_z
_atom_site_U_iso_or_equiv
_atom_site_adp_type
_atom_site_occupancy
_atom_site_refinement_flags_posn
O2 O 0.7558(4) 0.3208(3) 0.6381(2) 0.0667(9) Uani 1.000000 .
O13 O 0.0920(4) 0.4845(3) 0.7275(2) 0.0732(9) Uani 1.000000 .
O11 O 0.1729(4) 0.3554(3) 1.1561(2) 0.0702(9) Uani 1.000000 .
C1 C 0.9015(4) 0.1882(3) 0.4912(2) 0.0362(7) Uani 1.000000 .
N5 N 0.1349(4) 0.3604(2) 1.0657(3) 0.0477(7) Uani 1.000000 .
C15 C 0.3699(4) 0.3358(3) 0.3885(2) 0.0355(7) Uani 1.000000 .
H15 H 0.3927(4) 0.3034(3) 0.3269(2) 0.0427(8) Uiso 1.000000 R
N3 N 0.9993(4) 0.1310(3) 0.3273(2) 0.0498(8) Uani 1.000000 .
N1 N 0.8586(4) 0.2520(3) 0.6687(2) 0.0449(7) Uani 1.000000 .
N6 N 0.2275(4) 0.5337(2) 0.7788(2) 0.0440(7) Uani 1.000000 .
C11 C 0.1770(4) 0.4570(3) 0.9245(2) 0.0362(7) Uani 1.000000 .
H11 H 0.1016(4) 0.4017(3) 0.8798(2) 0.0434(8) Uiso 1.000000 R
C10 C 0.2097(4) 0.4545(3) 1.0282(3) 0.0366(7) Uani 1.000000 .
O4 O 1.4052(5) 0.0413(3) 0.7196(2) 0.0797(10) Uani 1.000000 .
N2 N 1.3969(5) 0.0730(3) 0.6375(3) 0.0552(8) Uani 1.000000 .
C12 C 0.2567(4) 0.5417(3) 0.8890(2) 0.0340(7) Uani 1.000000 .
O14 O 0.3474(5) 0.5698(3) 0.7412(2) 0.0704(9) Uani 1.000000 .
C7 C 0.3734(4) 0.6341(2) 0.9529(2) 0.0303(6) Uani 1.000000 .
O9 O 0.6100(5) 0.7709(3) 1.1093(2) 0.0807(11) Uani 1.000000 .
C8 C 0.3968(4) 0.6227(2) 1.0592(2) 0.0323(7) Uani 1.000000 .
O5 O 1.5211(4) 0.0748(3) 0.5948(3) 0.0817(10) Uani 1.000000 .
C5 C 1.1904(4) 0.1048(3) 0.4838(3) 0.0416(8) Uani 1.000000 .
H5 H 1.2690(4) 0.0754(3) 0.4454(3) 0.0500(9) Uiso 1.000000 R
C2 C 0.9620(4) 0.1962(3) 0.6007(2) 0.0366(7) Uani 1.000000 .
C16 C 0.2360(6) 0.3976(4) 0.3996(3) 0.0578(10) Uani 1.000000 .
H16 H 0.1484(6) 0.4155(4) 0.3473(3) 0.0694(12) Uiso 1.000000 R
C3 C 1.1167(4) 0.1562(3) 0.6467(2) 0.0386(7) Uani 1.000000 .
H3 H 1.1451(4) 0.1588(3) 0.7168(2) 0.0464(9) Uiso 1.000000 R
C9 C 0.3173(4) 0.5367(3) 1.0955(2) 0.0351(7) Uani 1.000000 .
H9 H 0.3364(4) 0.5345(3) 1.1649(2) 0.0422(8) Uiso 1.000000 R
C6 C 1.0323(4) 0.1420(3) 0.4377(2) 0.0388(7) Uani 1.000000 .
O7 O 0.8988(5) 0.1941(4) 0.2836(2) 0.0998(14) Uani 1.000000 .
N7 N 0.2478(6) 0.4306(4) 0.5005(3) 0.0741(11) Uani 1.000000 .
H7 H 0.1773(6) 0.4719(4) 0.5281(3) 0.0890(13) Uiso 1.000000 R
C14 C 0.3944(5) 0.3847(3) 0.5489(3) 0.0492(9) Uani 1.000000 .
H14 H 0.4360(5) 0.3926(3) 0.6188(3) 0.0591(10) Uiso 1.000000 R
C4 C 1.2303(4) 0.1118(3) 0.5878(3) 0.0421(8) Uani 1.000000 .
O8 O 0.4425(3) 0.71217(18) 0.91918(16) 0.0403(6) Uani 1.000000 .
H8 H 0.4123(3) 0.70285(18) 0.85708(16) 0.0604(9) Uiso 1.000000 R
O1 O 0.7523(3) 0.2130(2) 0.44772(17) 0.0491(7) Uani 1.000000 .
H1 H 0.6972(3) 0.2378(2) 0.49034(17) 0.0737(10) Uiso 1.000000 R
N4 N 0.5197(4) 0.6999(2) 1.13518(19) 0.0378(6) Uani 1.000000 .
O10 O 0.5434(5) 0.6858(3) 1.22305(19) 0.0733(10) Uani 1.000000 .
O3 O 0.8860(4) 0.2338(3) 0.7564(2) 0.0682(9) Uani 1.000000 .
O12 O 0.0354(4) 0.2905(3) 1.0041(3) 0.0728(9) Uani 1.000000 .
N8 N 0.4679(4) 0.3273(2) 0.4806(2) 0.0442(7) Uani 1.000000 .
O6 O 1.0769(6) 0.0663(4) 0.2820(3) 0.1076(15) Uani 1.000000 .
O1W O 0.5183(3) 0.2062(2) 0.25534(17) 0.0448(6) Uani 1.000000 .
H1Wa H 0.568(4) 0.243(3) 0.218(2) 0.0672(9) Uiso 1.000000 G
H1Wb H 0.602(3) 0.198(4) 0.305(2) 0.0672(9) Uiso 1.000000 G
C17 C 0.3414(4) 0.0877(2) 0.0249(2) 0.0292(6) Uani 1.000000 .
H17 H 0.4010(4) 0.1561(2) 0.0237(2) 0.0350(7) Uiso 1.000000 R
N9 N 0.3302(4) 0.0433(2) 0.1085(2) 0.0457(7) Uani 1.000000 .
C18 C 0.2534(5) 0.0181(3) -0.0565(3) 0.0441(8) Uani 1.000000 .
H18 H 0.2403(5) 0.0301(3) -0.1237(3) 0.0529(10) Uiso 1.000000 R
C2T C 0.2351(5) -0.0555(3) 0.0799(3) 0.0506(9) Uani 1.000000 .
H2T H 0.2072(5) -0.1036(3) 0.1233(3) 0.0607(11) Uiso 1.000000 R
N10 N 0.1855(5) -0.0740(3) -0.0239(3) 0.0627(9) Uani 1.000000 .
H10 H 0.1244(5) -0.1317(3) -0.0610(3) 0.0753(11) Uiso 1.000000 R

loop_
_atom_site_aniso_label
_atom_site_aniso_U_11
_atom_site_aniso_U_22
_atom_site_aniso_U_33
_atom_site_aniso_U_12
_atom_site_aniso_U_13
_atom_site_aniso_U_23
O2 0.0673(18) 0.088(2) 0.0396(14) 0.0323(16) 0.0028(13) -0.0025(14)
O13 0.0654(18) 0.094(2) 0.0453(16) -0.0118(17) -0.0121(14) -0.0007(15)
O11 0.084(2) 0.074(2) 0.0580(18) -0.0153(16) 0.0231(16) 0.0254(15)
C1 0.0390(17) 0.0397(16) 0.0273(15) -0.0052(13) 0.0037(12) 0.0031(12)
N5 0.0417(16) 0.0443(16) 0.061(2) -0.0031(13) 0.0186(14) 0.0109(14)
C15 0.0403(16) 0.0441(17) 0.0189(13) 0.0006(13) 0.0019(11) 0.0006(12)
N3 0.0446(16) 0.070(2) 0.0319(15) -0.0049(15) 0.0073(13) 0.0028(14)
N1 0.0427(15) 0.0599(18) 0.0287(14) -0.0010(13) 0.0045(11) 0.0010(12)
N6 0.0525(17) 0.0400(15) 0.0336(14) 0.0003(13) -0.0001(13) 0.0000(11)
C11 0.0269(14) 0.0353(16) 0.0429(17) 0.0027(12) 0.0031(12) -0.0002(13)
C10 0.0285(15) 0.0358(16) 0.0478(18) 0.0020(12) 0.0124(13) 0.0083(13)
O4 0.097(2) 0.085(2) 0.0546(18) 0.0419(19) -0.0015(16) 0.0208(16)
N2 0.0554(19) 0.0512(18) 0.0494(19) 0.0147(14) -0.0043(15) -0.0057(14)
C12 0.0321(15) 0.0363(15) 0.0319(15) 0.0059(12) 0.0035(11) 0.0030(12)
O14 0.102(2) 0.0662(18) 0.0398(15) -0.0223(17) 0.0194(15) -0.0019(13)
C7 0.0305(14) 0.0297(14) 0.0309(15) 0.0059(11) 0.0062(11) 0.0039(11)
O9 0.118(3) 0.0712(19) 0.0380(15) -0.0555(19) -0.0077(15) 0.0128(13)
C8 0.0312(14) 0.0334(15) 0.0312(15) 0.0035(12) 0.0050(11) 0.0029(12)
O5 0.0530(17) 0.112(3) 0.071(2) 0.0231(17) -0.0002(16) -0.0059(19)
C5 0.0422(17) 0.0396(17) 0.0408(18) -0.0017(13) 0.0082(14) -0.0000(13)
C2 0.0412(17) 0.0367(16) 0.0291(15) -0.0041(13) 0.0039(12) 0.0021(12)
C16 0.058(2) 0.067(2) 0.044(2) 0.0078(19) -0.0003(17) 0.0085(18)
C3 0.0474(18) 0.0348(16) 0.0291(15) -0.0041(13) -0.0004(13) 0.0036(12)
C9 0.0335(15) 0.0410(16) 0.0322(15) 0.0041(12) 0.0079(12) 0.0083(12)
C6 0.0429(17) 0.0406(17) 0.0296(16) -0.0059(13) 0.0049(13) 0.0006(12)
O7 0.079(2) 0.187(4) 0.0416(17) 0.047(3) 0.0146(16) 0.034(2)
N7 0.078(3) 0.087(3) 0.059(2) 0.021(2) 0.0187(19) 0.0048(19)
C14 0.054(2) 0.061(2) 0.0309(17) 0.0030(17) 0.0078(15) 0.0025(15)
C4 0.0436(18) 0.0348(16) 0.0416(18) 0.0001(13) -0.0017(14) 0.0012(13)
O8 0.0543(14) 0.0372(12) 0.0266(11) -0.0055(10) 0.0046(9) 0.0042(9)
O1 0.0429(13) 0.0740(17) 0.0277(11) 0.0100(12) 0.0035(10) 0.0027(11)
N4 0.0449(15) 0.0369(14) 0.0290(13) -0.0020(11) 0.0041(11) 0.0036(10)
O10 0.100(2) 0.083(2) 0.0266(13) -0.0407(18) -0.0009(13) 0.0091(13)
O3 0.080(2) 0.097(2) 0.0308(13) 0.0161(17) 0.0161(13) 0.0125(13)
O12 0.077(2) 0.0571(17) 0.079(2) -0.0315(15) 0.0138(16) 0.0077(15)
N8 0.0459(15) 0.0521(17) 0.0326(14) 0.0004(13) 0.0045(11) 0.0054(12)
O6 0.136(4) 0.147(4) 0.0444(18) 0.067(3) 0.028(2) -0.000(2)
O1W 0.0536(14) 0.0487(14) 0.0302(12) 0.0003(11) 0.0037(10) 0.0078(10)
C17 0.0359(15) 0.0252(13) 0.0253(13) -0.0033(11) 0.0046(11) 0.0044(10)
N9 0.0529(17) 0.0462(16) 0.0385(15) 0.0004(13) 0.0106(13) 0.0082(12)
C18 0.0497(19) 0.0453(18) 0.0348(17) -0.0048(15) 0.0061(14) 0.0046(14)
C2T 0.058(2) 0.048(2) 0.051(2) -0.0011(16) 0.0192(17) 0.0146(16)
N10 0.065(2) 0.0559(19) 0.063(2) -0.0100(16) 0.0118(17) 0.0026(16)

loop_
_atom_type_symbol
_atom_type_scat_dispersion_real
_atom_type_scat_dispersion_imag
_atom_type_scat_Cromer_Mann_a1
_atom_type_scat_Cromer_Mann_a2
_atom_type_scat_Cromer_Mann_a3
_atom_type_scat_Cromer_Mann_a4
_atom_type_scat_Cromer_Mann_b1
_atom_type_scat_Cromer_Mann_b2
_atom_type_scat_Cromer_Mann_b3
_atom_type_scat_Cromer_Mann_b4
_atom_type_scat_Cromer_Mann_c
_atom_type_scat_source
_atom_type_scat_dispersion_source
H 0.00000 0.00000 0.49300 0.32291 0.14019 0.04081 10.51090 26.12570 3.14236 57.79970 0.0030380000826 'International Tables Volume C Table 6.1.1.4 (pp. 500-502)' 'Henke, Gullikson and Davis, At. Data and Nucl. Data Tables, 1993, 54, 2'
C 0.00347 0.00161 2.31000 1.02000 1.58860 0.86500 20.84390 10.20750 0.56870 51.65120 0.215599998832 'International Tables Volume C Table 6.1.1.4 (pp. 500-502)' 'Henke, Gullikson and Davis, At. Data and Nucl. Data Tables, 1993, 54, 2'
O 0.01158 0.00611 3.04850 2.28680 1.54630 0.86700 13.27710 5.70110 0.32390 32.90890 0.250800013542 'International Tables Volume C Table 6.1.1.4 (pp. 500-502)' 'Henke, Gullikson and Davis, At. Data and Nucl. Data Tables, 1993, 54, 2'
N 0.00653 0.00323 12.21260 3.13220 2.01250 1.16630 0.00570 9.89330 28.99750 0.58260 -11.5290002823 'International Tables Volume C Table 6.1.1.4 (pp. 500-502)' 'Henke, Gullikson and Davis, At. Data and Nucl. Data Tables, 1993, 54, 2'

loop_
_geom_angle_atom_site_label_1
_geom_angle_atom_site_label_2
_geom_angle_atom_site_label_3
_geom_angle
C6 C1 C2 111.7(3)
O1 C1 C2 124.6(3)
O1 C1 C6 123.6(3)
C10 N5 O11 118.7(3)
O12 N5 O11 123.5(3)
O12 N5 C10 117.7(3)
N8 C15 C16 109.0(3)
O7 N3 C6 118.9(3)
O6 N3 C6 119.7(3)
O6 N3 O7 121.2(3)
C2 N1 O2 119.2(3)
O3 N1 O2 122.0(3)
O3 N1 C2 118.6(3)
C12 N6 O13 118.6(3)
O14 N6 O13 122.4(3)
O14 N6 C12 118.8(3)
C12 C11 C10 119.1(3)
C11 C10 N5 119.1(3)
C9 C10 N5 119.5(3)
C9 C10 C11 121.3(3)
O5 N2 O4 123.8(4)
C4 N2 O4 118.2(4)
C4 N2 O5 117.9(3)
C11 C12 N6 115.9(3)
C7 C12 N6 119.4(3)
C7 C12 C11 124.7(3)
C8 C7 C12 111.2(3)
O8 C7 C12 123.8(3)
O8 C7 C8 125.0(3)
C9 C8 C7 124.4(3)
N4 C8 C7 120.2(3)
N4 C8 C9 115.3(3)
C4 C5 C6 118.7(3)
N1 C2 C1 120.3(3)
C3 C2 C1 123.9(3)
C3 C2 N1 115.7(3)
N7 C16 C15 108.4(3)
C4 C3 C2 119.2(3)
C8 C9 C10 119.4(3)
N3 C6 C1 120.1(3)
C5 C6 C1 124.5(3)
C5 C6 N3 115.4(3)
C14 N7 C16 105.8(3)
N8 C14 N7 109.1(3)
C5 C4 N2 119.3(3)
C3 C4 N2 118.9(3)
C3 C4 C5 121.8(3)
C8 N4 O9 119.9(3)
O10 N4 O9 120.5(3)
O10 N4 C8 119.2(3)
C14 N8 C15 107.7(3)
C18 C17 N9 109.1(3)
C2T N9 C17 108.1(3)
N10 C18 C17 108.1(3)
N10 C2T N9 108.7(3)
C2T N10 C18 106.0(3)

loop_
_geom_bond_atom_site_label_1
_geom_bond_atom_site_label_2
_geom_bond_distance
O2 N1 1.225(4)
O13 N6 1.212(4)
O11 N5 1.216(4)
C1 C2 1.455(4)
C1 C6 1.449(5)
C1 O1 1.249(4)
N5 C10 1.449(4)
N5 O12 1.221(4)
C15 C16 1.320(5)
C15 N8 1.343(4)
N3 C6 1.458(4)
N3 O7 1.229(5)
N3 O6 1.187(4)
N1 C2 1.459(4)
N1 O3 1.220(4)
N6 C12 1.459(4)
N6 O14 1.237(4)
C11 C10 1.387(5)
C11 C12 1.362(4)
C10 C9 1.372(4)
O4 N2 1.219(5)
N2 O5 1.220(5)
N2 C4 1.450(5)
C12 C7 1.462(4)
C7 C8 1.446(4)
C7 O8 1.246(4)
O9 N4 1.213(4)
C8 C9 1.378(4)
C8 N4 1.449(4)
C5 C6 1.374(5)
C5 C4 1.376(5)
C2 C3 1.367(5)
C16 N7 1.361(6)
C3 C4 1.382(5)
N7 C14 1.364(5)
C14 N8 1.319(5)
N4 O10 1.208(4)
C17 N9 1.337(4)
C17 C18 1.336(4)
N9 C2T 1.338(5)
C18 N10 1.372(5)
C2T N10 1.370(5)
